data_4100934
loop_
_publ_author_name
'Goodwin, Andrew L.'
'Chapman, Karena W.'
'Kepert, Cameron J.'

_publ_section_title
;
 Guest-Dependent Negative Thermal Expansion in Nanoporous
 Prussian Blue Analogues MIIPtIV(CN)6.x{H2O} (0 =< x =< 2; M = Zn, Cd)
;
_journal_name_full 'Journal of the American Chemical Society'
_journal_year 2005
_chemical_formula_moiety 'C6 N6 Pt Zn, 2(O H2)'
_chemical_formula_sum 'C6 H4 N6 O2 Pt Zn'
_chemical_formula_weight 452.61
_chemical_name_common 'zinc hexacyanoplatinate dihydrate'
_space_group_IT_number 225
_space_group_name_Hall '-F 4 2 3'
_space_group_name_H-M_alt 'F m -3 m'
_symmetry_cell_setting cubic
_symmetry_Int_Tables_number 225
_symmetry_space_group_name_Hall '-F 4 2 3'
_symmetry_space_group_name_H-M 'F m -3 m'
_cell_angle_alpha 90.00
_cell_angle_beta 90.00
_cell_angle_gamma 90.00
_cell_formula_units_Z 4
_cell_length_a 10.5467(4)
_cell_length_b 10.5467(4)
_cell_length_c 10.5467(4)
_cell_measurement_temperature 100(2)
_cell_volume 1173.14(8)
_diffrn_ambient_temperature 100(2)
_exptl_crystal_density_diffrn 2.563
_cod_database_code 4100934

loop_
_symmetry_equiv_pos_as_xyz
'x, y, z'
'-x, -y, z'
'-x, y, -z'
'x, -y, -z'
'z, x, y'
'z, -x, -y'
'-z, -x, y'
'-z, x, -y'
'y, z, x'
'-y, z, -x'
'y, -z, -x'
'-y, -z, x'
'y, x, -z'
'-y, -x, -z'
'y, -x, z'
'-y, x, z'
'x, z, -y'
'-x, z, y'
'-x, -z, -y'
'x, -z, y'
'z, y, -x'
'z, -y, x'
'-z, y, x'
'-z, -y, -x'
'x, y+1/2, z+1/2'
'-x, -y+1/2, z+1/2'
'-x, y+1/2, -z+1/2'
'x, -y+1/2, -z+1/2'
'z, x+1/2, y+1/2'
'z, -x+1/2, -y+1/2'
'-z, -x+1/2, y+1/2'
'-z, x+1/2, -y+1/2'
'y, z+1/2, x+1/2'
'-y, z+1/2, -x+1/2'
'y, -z+1/2, -x+1/2'
'-y, -z+1/2, x+1/2'
'y, x+1/2, -z+1/2'
'-y, -x+1/2, -z+1/2'
'y, -x+1/2, z+1/2'
'-y, x+1/2, z+1/2'
'x, z+1/2, -y+1/2'
'-x, z+1/2, y+1/2'
'-x, -z+1/2, -y+1/2'
'x, -z+1/2, y+1/2'
'z, y+1/2, -x+1/2'
'z, -y+1/2, x+1/2'
'-z, y+1/2, x+1/2'
'-z, -y+1/2, -x+1/2'
'x+1/2, y, z+1/2'
'-x+1/2, -y, z+1/2'
'-x+1/2, y, -z+1/2'
'x+1/2, -y, -z+1/2'
'z+1/2, x, y+1/2'
'z+1/2, -x, -y+1/2'
'-z+1/2, -x, y+1/2'
'-z+1/2, x, -y+1/2'
'y+1/2, z, x+1/2'
'-y+1/2, z, -x+1/2'
'y+1/2, -z, -x+1/2'
'-y+1/2, -z, x+1/2'
'y+1/2, x, -z+1/2'
'-y+1/2, -x, -z+1/2'
'y+1/2, -x, z+1/2'
'-y+1/2, x, z+1/2'
'x+1/2, z, -y+1/2'
'-x+1/2, z, y+1/2'
'-x+1/2, -z, -y+1/2'
'x+1/2, -z, y+1/2'
'z+1/2, y, -x+1/2'
'z+1/2, -y, x+1/2'
'-z+1/2, y, x+1/2'
'-z+1/2, -y, -x+1/2'
'x+1/2, y+1/2, z'
'-x+1/2, -y+1/2, z'
'-x+1/2, y+1/2, -z'
'x+1/2, -y+1/2, -z'
'z+1/2, x+1/2, y'
'z+1/2, -x+1/2, -y'
'-z+1/2, -x+1/2, y'
'-z+1/2, x+1/2, -y'
'y+1/2, z+1/2, x'
'-y+1/2, z+1/2, -x'
'y+1/2, -z+1/2, -x'
'-y+1/2, -z+1/2, x'
'y+1/2, x+1/2, -z'
'-y+1/2, -x+1/2, -z'
'y+1/2, -x+1/2, z'
'-y+1/2, x+1/2, z'
'x+1/2, z+1/2, -y'
'-x+1/2, z+1/2, y'
'-x+1/2, -z+1/2, -y'
'x+1/2, -z+1/2, y'
'z+1/2, y+1/2, -x'
'z+1/2, -y+1/2, x'
'-z+1/2, y+1/2, x'
'-z+1/2, -y+1/2, -x'
'-x, -y, -z'
'x, y, -z'
'x, -y, z'
'-x, y, z'
'-z, -x, -y'
'-z, x, y'
'z, x, -y'
'z, -x, y'
'-y, -z, -x'
'y, -z, x'
'-y, z, x'
'y, z, -x'
'-y, -x, z'
'y, x, z'
'-y, x, -z'
'y, -x, -z'
'-x, -z, y'
'x, -z, -y'
'x, z, y'
'-x, z, -y'
'-z, -y, x'
'-z, y, -x'
'z, -y, -x'
'z, y, x'
'-x, -y+1/2, -z+1/2'
'x, y+1/2, -z+1/2'
'x, -y+1/2, z+1/2'
'-x, y+1/2, z+1/2'
'-z, -x+1/2, -y+1/2'
'-z, x+1/2, y+1/2'
'z, x+1/2, -y+1/2'
'z, -x+1/2, y+1/2'
'-y, -z+1/2, -x+1/2'
'y, -z+1/2, x+1/2'
'-y, z+1/2, x+1/2'
'y, z+1/2, -x+1/2'
'-y, -x+1/2, z+1/2'
'y, x+1/2, z+1/2'
'-y, x+1/2, -z+1/2'
'y, -x+1/2, -z+1/2'
'-x, -z+1/2, y+1/2'
'x, -z+1/2, -y+1/2'
'x, z+1/2, y+1/2'
'-x, z+1/2, -y+1/2'
'-z, -y+1/2, x+1/2'
'-z, y+1/2, -x+1/2'
'z, -y+1/2, -x+1/2'
'z, y+1/2, x+1/2'
'-x+1/2, -y, -z+1/2'
'x+1/2, y, -z+1/2'
'x+1/2, -y, z+1/2'
'-x+1/2, y, z+1/2'
'-z+1/2, -x, -y+1/2'
'-z+1/2, x, y+1/2'
'z+1/2, x, -y+1/2'
'z+1/2, -x, y+1/2'
'-y+1/2, -z, -x+1/2'
'y+1/2, -z, x+1/2'
'-y+1/2, z, x+1/2'
'y+1/2, z, -x+1/2'
'-y+1/2, -x, z+1/2'
'y+1/2, x, z+1/2'
'-y+1/2, x, -z+1/2'
'y+1/2, -x, -z+1/2'
'-x+1/2, -z, y+1/2'
'x+1/2, -z, -y+1/2'
'x+1/2, z, y+1/2'
'-x+1/2, z, -y+1/2'
'-z+1/2, -y, x+1/2'
'-z+1/2, y, -x+1/2'
'z+1/2, -y, -x+1/2'
'z+1/2, y, x+1/2'
'-x+1/2, -y+1/2, -z'
'x+1/2, y+1/2, -z'
'x+1/2, -y+1/2, z'
'-x+1/2, y+1/2, z'
'-z+1/2, -x+1/2, -y'
'-z+1/2, x+1/2, y'
'z+1/2, x+1/2, -y'
'z+1/2, -x+1/2, y'
'-y+1/2, -z+1/2, -x'
'y+1/2, -z+1/2, x'
'-y+1/2, z+1/2, x'
'y+1/2, z+1/2, -x'
'-y+1/2, -x+1/2, z'
'y+1/2, x+1/2, z'
'-y+1/2, x+1/2, -z'
'y+1/2, -x+1/2, -z'
'-x+1/2, -z+1/2, y'
'x+1/2, -z+1/2, -y'
'x+1/2, z+1/2, y'
'-x+1/2, z+1/2, -y'
'-z+1/2, -y+1/2, x'
'-z+1/2, y+1/2, -x'
'z+1/2, -y+1/2, -x'
'z+1/2, y+1/2, x'

loop_
_atom_site_label
_atom_site_type_symbol
_atom_site_fract_x
_atom_site_fract_y
_atom_site_fract_z
_atom_site_U_iso_or_equiv
_atom_site_adp_type
_atom_site_occupancy
_atom_site_symmetry_multiplicity
_atom_site_calc_flag
_atom_site_refinement_flags
_atom_site_disorder_assembly
_atom_site_disorder_group
Pt1 Pt 0.0000 0.0000 0.0000 0.0077(6) Uani 1 48 d S . .
Zn1 Zn 0.0000 0.0000 0.5000 0.0016(9) Uani 1 48 d S . .
C1 C 0.0000 0.0000 0.1935(19) 0.013(3) Uani 1 8 d SU . .
N1 N 0.0000 0.0000 0.2972(13) 0.008(2) Uani 1 8 d SU . .
O1 O 0.2500 0.2500 0.2500 0.36(13) Uani 1 24 d S . .

loop_
_atom_site_aniso_label
_atom_site_aniso_U_11
_atom_site_aniso_U_22
_atom_site_aniso_U_33
_atom_site_aniso_U_23
_atom_site_aniso_U_13
_atom_site_aniso_U_12
Pt1 0.0077(6) 0.0077(6) 0.0077(6) 0.000 0.000 0.000
Zn1 0.0016(9) 0.0016(9) 0.0016(9) 0.000 0.000 0.000
C1 0.009(4) 0.009(4) 0.020(7) 0.000 0.000 0.000
N1 0.009(4) 0.009(4) 0.005(6) 0.000 0.000 0.000
O1 0.36(13) 0.36(13) 0.36(13) 0.000 0.000 0.000

loop_
_geom_bond_atom_site_label_1
_geom_bond_atom_site_label_2
_geom_bond_distance
_geom_bond_site_symmetry_2
_geom_bond_publ_flag
Pt1 C1 2.04(2) 105 ?
Pt1 C1 2.04(2) . ?
Pt1 C1 2.04(2) 97 ?
Pt1 C1 2.04(2) 5 ?
Pt1 C1 2.04(2) 101 ?
Pt1 C1 2.04(2) 9 ?
Zn1 N1 2.139(13) . ?
Zn1 N1 2.139(13) 129 ?
Zn1 N1 2.139(13) 97_556 ?
Zn1 N1 2.139(13) 53_455 ?
Zn1 N1 2.139(13) 149 ?
Zn1 N1 2.139(13) 33_545 ?
C1 N1 1.09(3) . ?
